data_7106454
loop_
_publ_author_name
'Yumiko Nakajima'
'Yu Shiraishi'
'Takahiro Tsuchimoto'
'Fumiyuki Ozawa'

_publ_section_title
;
 Synthesis and coordination behavior of Cy(I) bis(phosphaethenyl)pyridine
 complexes.
;
_journal_name_full Chem.Commun.
_journal_page_first 6332
_journal_paper_doi 10.1039/c1cc11315a
_journal_volume 47
_journal_year 2011
_chemical_formula_sum 'C55 H71 Cu F6 N P2 Sb'
_chemical_formula_weight 1107.36
_chemical_name_systematic
;
?
;
_space_group_IT_number 14
_symmetry_cell_setting monoclinic
_symmetry_space_group_name_Hall '-P 2ybc'
_symmetry_space_group_name_H-M 'P 1 21/c 1'
_atom_sites_solution_hydrogens geom
_atom_sites_solution_primary direct
_atom_sites_solution_secondary difmap
_audit_creation_method SHELXL-97
_cell_angle_alpha 90.00
_cell_angle_beta 106.209(3)
_cell_angle_gamma 90.00
_cell_formula_units_Z 4
_cell_length_a 11.715(2)
_cell_length_b 24.683(5)
_cell_length_c 19.400(4)
_cell_measurement_temperature 173(2)
_cell_volume 5386.7(18)
_computing_cell_refinement 'Rigaku AFC10/Saturn 70 CCD'
_computing_data_collection 'Rigaku AFC10/Saturn 70 CCD'
_computing_data_reduction 'Rigaku AFC10/Saturn 70 CCD'
_computing_molecular_graphics 'SHELXL-97 (Sheldrick, 1997)'
_computing_publication_material 'ORTEP3 for windows'
_computing_structure_refinement 'SHELXL-97 (Sheldrick, 1997)'
_computing_structure_solution 'SHELXS-97 (Sheldrick, 1990)'
_diffrn_ambient_temperature 173(2)
_diffrn_measured_fraction_theta_full 0.891
_diffrn_measured_fraction_theta_max 0.891
_diffrn_measurement_device_type ' CCD area detector '
_diffrn_measurement_method ' phi and omega scans'
_diffrn_radiation_monochromator graphite
_diffrn_radiation_source 'fine-focus sealed tube'
_diffrn_radiation_type MoK\a
_diffrn_radiation_wavelength 0.71070
_diffrn_reflns_av_R_equivalents 0.0565
_diffrn_reflns_av_sigmaI/netI 0.0585
_diffrn_reflns_limit_h_max 16
_diffrn_reflns_limit_h_min -17
_diffrn_reflns_limit_k_max 34
_diffrn_reflns_limit_k_min -26
_diffrn_reflns_limit_l_max 28
_diffrn_reflns_limit_l_min -26
_diffrn_reflns_number 51160
_diffrn_reflns_theta_full 31.62
_diffrn_reflns_theta_max 31.62
_diffrn_reflns_theta_min 1.98
_exptl_absorpt_coefficient_mu 1.012
_exptl_absorpt_correction_T_max 0.7444
_exptl_absorpt_correction_T_min 0.7248
_exptl_absorpt_correction_type numerical
_exptl_crystal_colour dark-red
_exptl_crystal_density_diffrn 1.365
_exptl_crystal_density_method 'not measured'
_exptl_crystal_description block
_exptl_crystal_F_000 2288
_exptl_crystal_size_max 0.34
_exptl_crystal_size_mid 0.31
_exptl_crystal_size_min 0.31
_refine_diff_density_max 0.629
_refine_diff_density_min -1.468
_refine_diff_density_rms 0.110
_refine_ls_extinction_method none
_refine_ls_goodness_of_fit_ref 1.396
_refine_ls_hydrogen_treatment constr
_refine_ls_matrix_type full
_refine_ls_number_parameters 610
_refine_ls_number_reflns 16150
_refine_ls_number_restraints 0
_refine_ls_restrained_S_all 1.396
_refine_ls_R_factor_all 0.1036
_refine_ls_R_factor_gt 0.0875
_refine_ls_shift/su_max 0.001
_refine_ls_shift/su_mean 0.000
_refine_ls_structure_factor_coef Fsqd
_refine_ls_weighting_details 'calc w=1/[\s^2^(Fo^2^)+(0.1000P)^2^+0.0000P] where P=(Fo^2^+2Fc^2^)/3'
_refine_ls_weighting_scheme calc
_refine_ls_wR_factor_gt 0.2270
_refine_ls_wR_factor_ref 0.2367
_reflns_number_gt 13650
_reflns_number_total 16150
_reflns_threshold_expression >2sigma(I)
_cod_data_source_file c1cc11315a.txt
_cod_data_source_block 2b
_cod_original_sg_symbol_H-M P21/c
_cod_database_code 7106454

loop_
_symmetry_equiv_pos_as_xyz
'x, y, z'
'-x, y+1/2, -z+1/2'
'-x, -y, -z'
'x, -y-1/2, z-1/2'

loop_
_atom_site_label
_atom_site_type_symbol
_atom_site_fract_x
_atom_site_fract_y
_atom_site_fract_z
_atom_site_U_iso_or_equiv
_atom_site_adp_type
_atom_site_occupancy
_atom_site_symmetry_multiplicity
_atom_site_calc_flag
_atom_site_refinement_flags
_atom_site_disorder_assembly
_atom_site_disorder_group
Cu1 Cu -0.20092(4) -0.13953(2) -0.08612(3) 0.02757(13) Uani 1 1 d . . .
P1 P -0.07510(8) -0.16632(4) 0.01935(5) 0.0259(2) Uani 1 1 d . . .
P2 P -0.30491(8) -0.08004(4) -0.16783(5) 0.0257(2) Uani 1 1 d . . .
N1 N -0.0587(3) -0.08808(14) -0.08871(17) 0.0239(6) Uani 1 1 d . . .
C1 C 0.0400(3) -0.08960(16) -0.0316(2) 0.0243(7) Uani 1 1 d . . .
C2 C 0.1225(3) -0.04733(17) -0.0172(2) 0.0287(8) Uani 1 1 d . . .
H1 H 0.1931 -0.0498 0.0214 0.034 Uiso 1 1 calc R . .
C3 C 0.0991(4) -0.00153(18) -0.0607(2) 0.0317(9) Uani 1 1 d . . .
H2 H 0.1541 0.0277 -0.0523 0.038 Uiso 1 1 calc R . .
C4 C -0.0049(4) 0.00132(18) -0.1162(2) 0.0313(8) Uani 1 1 d . . .
H3 H -0.0226 0.0328 -0.1454 0.038 Uiso 1 1 calc R . .
C5 C -0.0835(3) -0.04255(17) -0.1292(2) 0.0248(7) Uani 1 1 d . . .
C6 C 0.0559(3) -0.13655(16) 0.0181(2) 0.0243(7) Uani 1 1 d . . .
C7 C 0.1767(3) -0.15079(17) 0.0610(2) 0.0262(7) Uani 1 1 d . . .
C8 C 0.2048(4) -0.16035(19) 0.1349(2) 0.0318(9) Uani 1 1 d . . .
H4 H 0.1451 -0.1566 0.1591 0.038 Uiso 1 1 calc R . .
C9 C 0.3197(4) -0.1754(2) 0.1734(3) 0.0383(10) Uani 1 1 d . . .
H5 H 0.3378 -0.1816 0.2236 0.046 Uiso 1 1 calc R . .
C10 C 0.4080(4) -0.1813(2) 0.1386(3) 0.0397(11) Uani 1 1 d . . .
H6 H 0.4860 -0.1919 0.1648 0.048 Uiso 1 1 calc R . .
C11 C 0.3811(4) -0.1715(2) 0.0647(3) 0.0388(10) Uani 1 1 d . . .
H7 H 0.4407 -0.1758 0.0404 0.047 Uiso 1 1 calc R . .
C12 C 0.2672(4) -0.15557(19) 0.0269(2) 0.0319(9) Uani 1 1 d . . .
H8 H 0.2502 -0.1478 -0.0229 0.038 Uiso 1 1 calc R . .
C13 C -0.1994(3) -0.03872(16) -0.1842(2) 0.0251(7) Uani 1 1 d . . .
C14 C -0.2136(4) 0.00151(18) -0.2427(2) 0.0311(8) Uani 1 1 d . . .
C15 C -0.1301(4) 0.0025(2) -0.2821(3) 0.0423(11) Uani 1 1 d . . .
H9 H -0.0650 -0.0220 -0.2709 0.051 Uiso 1 1 calc R . .
C16 C -0.1427(6) 0.0399(3) -0.3381(3) 0.0597(17) Uani 1 1 d . . .
H10 H -0.0860 0.0404 -0.3648 0.072 Uiso 1 1 calc R . .
C17 C -0.2358(6) 0.0757(3) -0.3548(3) 0.0620(17) Uani 1 1 d . . .
H11 H -0.2430 0.1009 -0.3928 0.074 Uiso 1 1 calc R . .
C18 C -0.3180(5) 0.0752(2) -0.3172(3) 0.0506(14) Uani 1 1 d . . .
H12 H -0.3820 0.1003 -0.3289 0.061 Uiso 1 1 calc R . .
C19 C -0.3090(4) 0.03785(19) -0.2612(3) 0.0363(10) Uani 1 1 d . . .
H13 H -0.3677 0.0373 -0.2358 0.044 Uiso 1 1 calc R . .
C20 C -0.0399(3) -0.22360(17) 0.0806(2) 0.0254(7) Uani 1 1 d . . .
C21 C -0.0671(3) -0.21889(17) 0.1484(2) 0.0268(7) Uani 1 1 d . . .
C22 C -0.0071(4) -0.25278(19) 0.2038(2) 0.0311(8) Uani 1 1 d . . .
H14 H -0.0222 -0.2492 0.2492 0.037 Uiso 1 1 calc R . .
C23 C 0.0745(4) -0.29197(19) 0.1958(2) 0.0336(9) Uani 1 1 d . A .
C24 C 0.0853(4) -0.30024(18) 0.1274(2) 0.0320(8) Uani 1 1 d . . .
H15 H 0.1338 -0.3293 0.1202 0.038 Uiso 1 1 calc R . .
C25 C 0.0284(4) -0.26806(17) 0.0680(2) 0.0279(8) Uani 1 1 d . . .
C26 C -0.1566(4) -0.17744(17) 0.1638(2) 0.0287(8) Uani 1 1 d . . .
C27 C -0.1051(4) -0.12015(19) 0.1711(3) 0.0362(9) Uani 1 1 d . . .
H18 H -0.1622 -0.0949 0.1819 0.054 Uiso 1 1 calc R . .
H19 H -0.0890 -0.1095 0.1260 0.054 Uiso 1 1 calc R . .
H20 H -0.0309 -0.1193 0.2101 0.054 Uiso 1 1 calc R . .
C28 C -0.2764(4) -0.1797(2) 0.1046(3) 0.0373(10) Uani 1 1 d . . .
H21 H -0.3323 -0.1540 0.1162 0.056 Uiso 1 1 calc R . .
H22 H -0.3091 -0.2164 0.1019 0.056 Uiso 1 1 calc R . .
H23 H -0.2638 -0.1699 0.0583 0.056 Uiso 1 1 calc R . .
C29 C -0.1847(5) -0.1891(2) 0.2351(3) 0.0386(10) Uani 1 1 d . . .
H24 H -0.1169 -0.1785 0.2752 0.058 Uiso 1 1 calc R . .
H25 H -0.2002 -0.2279 0.2385 0.058 Uiso 1 1 calc R . .
H26 H -0.2551 -0.1684 0.2372 0.058 Uiso 1 1 calc R . .
C30 C 0.1465(5) -0.3243(2) 0.2605(3) 0.0447(12) Uani 1 1 d . . .
C31 C 0.0624(7) -0.3568(3) 0.2919(3) 0.0641(18) Uani 1 1 d . A .
H54 H 0.0062 -0.3322 0.3050 0.096 Uiso 1 1 calc R . .
H55 H 0.1083 -0.3762 0.3348 0.096 Uiso 1 1 calc R . .
H56 H 0.0186 -0.3829 0.2562 0.096 Uiso 1 1 calc R . .
C32 C 0.2155(5) -0.2837(3) 0.3189(3) 0.0539(15) Uani 1 1 d . A .
H57 H 0.2689 -0.2618 0.2994 0.081 Uiso 1 1 calc R . .
H58 H 0.2621 -0.3039 0.3609 0.081 Uiso 1 1 calc R . .
H59 H 0.1589 -0.2600 0.3331 0.081 Uiso 1 1 calc R . .
C33A C 0.2622(16) -0.3492(8) 0.2464(8) 0.044(4) Uiso 0.42(3) 1 d P A 3
H60 H 0.2397 -0.3780 0.2104 0.067 Uiso 0.42(3) 1 calc PR A 3
H61 H 0.3131 -0.3643 0.2912 0.067 Uiso 0.42(3) 1 calc PR A 3
H62 H 0.3055 -0.3208 0.2290 0.067 Uiso 0.42(3) 1 calc PR A 3
C33B C 0.2242(13) -0.3683(6) 0.2400(6) 0.048(3) Uiso 0.58(3) 1 d P A 4
H63 H 0.1740 -0.3926 0.2042 0.073 Uiso 0.58(3) 1 calc PR A 4
H64 H 0.2649 -0.3891 0.2828 0.073 Uiso 0.58(3) 1 calc PR A 4
H65 H 0.2834 -0.3512 0.2200 0.073 Uiso 0.58(3) 1 calc PR A 4
C34 C 0.0435(4) -0.28954(19) -0.0043(2) 0.0325(9) Uani 1 1 d . . .
C35 C -0.0244(5) -0.3437(2) -0.0193(3) 0.0476(12) Uani 1 1 d . . .
H27 H 0.0022 -0.3674 0.0227 0.071 Uiso 1 1 calc R . .
H28 H -0.0088 -0.3613 -0.0610 0.071 Uiso 1 1 calc R . .
H29 H -0.1099 -0.3369 -0.0290 0.071 Uiso 1 1 calc R . .
C36 C 0.1760(5) -0.2986(2) 0.0007(3) 0.0415(11) Uani 1 1 d . . .
H30 H 0.2197 -0.2646 0.0141 0.062 Uiso 1 1 calc R . .
H31 H 0.1834 -0.3108 -0.0459 0.062 Uiso 1 1 calc R . .
H32 H 0.2090 -0.3262 0.0371 0.062 Uiso 1 1 calc R . .
C37 C -0.0077(5) -0.2537(2) -0.0715(2) 0.0422(11) Uani 1 1 d . . .
H33 H -0.0901 -0.2441 -0.0746 0.063 Uiso 1 1 calc R . .
H34 H -0.0053 -0.2738 -0.1147 0.063 Uiso 1 1 calc R . .
H35 H 0.0399 -0.2207 -0.0677 0.063 Uiso 1 1 calc R . .
C38 C -0.4460(3) -0.06798(16) -0.2355(2) 0.0250(7) Uani 1 1 d . . .
C39 C -0.4663(4) -0.08306(18) -0.3088(2) 0.0277(8) Uani 1 1 d . . .
C40 C -0.5613(4) -0.0582(2) -0.3591(2) 0.0332(9) Uani 1 1 d . . .
H16 H -0.5741 -0.0667 -0.4084 0.040 Uiso 1 1 calc R . .
C41 C -0.6377(4) -0.02172(18) -0.3403(2) 0.0323(9) Uani 1 1 d . B .
C42 C -0.6225(3) -0.01236(18) -0.2680(2) 0.0311(8) Uani 1 1 d . . .
H17 H -0.6775 0.0108 -0.2545 0.037 Uiso 1 1 calc R . .
C43 C -0.5305(3) -0.03512(17) -0.2136(2) 0.0278(8) Uani 1 1 d . . .
C44 C -0.3988(4) -0.12603(19) -0.3410(2) 0.0346(9) Uani 1 1 d . . .
C45 C -0.2968(6) -0.1550(3) -0.2878(3) 0.0547(15) Uani 1 1 d . . .
H36 H -0.2647 -0.1831 -0.3128 0.082 Uiso 1 1 calc R . .
H37 H -0.3259 -0.1717 -0.2501 0.082 Uiso 1 1 calc R . .
H38 H -0.2341 -0.1288 -0.2661 0.082 Uiso 1 1 calc R . .
C46 C -0.3492(6) -0.1004(3) -0.3979(3) 0.0572(15) Uani 1 1 d . . .
H39 H -0.2941 -0.0712 -0.3763 0.086 Uiso 1 1 calc R . .
H40 H -0.4145 -0.0856 -0.4365 0.086 Uiso 1 1 calc R . .
H41 H -0.3068 -0.1279 -0.4177 0.086 Uiso 1 1 calc R . .
C47 C -0.4911(6) -0.1699(3) -0.3760(4) 0.0573(16) Uani 1 1 d . . .
H42 H -0.4535 -0.1972 -0.3992 0.086 Uiso 1 1 calc R . .
H43 H -0.5574 -0.1530 -0.4119 0.086 Uiso 1 1 calc R . .
H44 H -0.5209 -0.1873 -0.3390 0.086 Uiso 1 1 calc R . .
C48 C -0.7356(5) 0.0074(2) -0.3979(3) 0.0423(11) Uiso 1 1 d . . .
C49 C -0.8152(10) 0.0453(5) -0.3636(6) 0.055(3) Uiso 0.558(11) 1 d P B 1
H66 H -0.8812 0.0600 -0.4019 0.082 Uiso 0.558(11) 1 calc PR B 1
H67 H -0.7667 0.0751 -0.3375 0.082 Uiso 0.558(11) 1 calc PR B 1
H68 H -0.8468 0.0240 -0.3304 0.082 Uiso 0.558(11) 1 calc PR B 1
C50 C -0.8203(11) -0.0358(5) -0.4407(7) 0.062(3) Uiso 0.558(11) 1 d P B 1
H69 H -0.8545 -0.0565 -0.4083 0.093 Uiso 0.558(11) 1 calc PR B 1
H70 H -0.7764 -0.0602 -0.4638 0.093 Uiso 0.558(11) 1 calc PR B 1
H71 H -0.8843 -0.0181 -0.4775 0.093 Uiso 0.558(11) 1 calc PR B 1
C51 C -0.6826(11) 0.0417(5) -0.4445(7) 0.058(3) Uiso 0.558(11) 1 d P B 1
H72 H -0.7462 0.0600 -0.4808 0.087 Uiso 0.558(11) 1 calc PR B 1
H73 H -0.6369 0.0187 -0.4684 0.087 Uiso 0.558(11) 1 calc PR B 1
H74 H -0.6298 0.0688 -0.4150 0.087 Uiso 0.558(11) 1 calc PR B 1
C52 C -0.7504(15) -0.0162(7) -0.4758(9) 0.067(4) Uiso 0.442(11) 1 d P B 2
H75 H -0.7730 -0.0545 -0.4769 0.101 Uiso 0.442(11) 1 calc PR B 2
H76 H -0.6751 -0.0127 -0.4881 0.101 Uiso 0.442(11) 1 calc PR B 2
H77 H -0.8125 0.0041 -0.5106 0.101 Uiso 0.442(11) 1 calc PR B 2
C53 C -0.6831(18) 0.0649(8) -0.4049(11) 0.079(5) Uiso 0.442(11) 1 d P B 2
H78 H -0.7457 0.0881 -0.4343 0.118 Uiso 0.442(11) 1 calc PR B 2
H79 H -0.6185 0.0615 -0.4276 0.118 Uiso 0.442(11) 1 calc PR B 2
H80 H -0.6523 0.0809 -0.3570 0.118 Uiso 0.442(11) 1 calc PR B 2
C54 C -0.8482(19) 0.0078(9) -0.3822(11) 0.084(6) Uiso 0.442(11) 1 d P B 2
H81 H -0.8390 0.0244 -0.3351 0.126 Uiso 0.442(11) 1 calc PR B 2
H82 H -0.8769 -0.0294 -0.3818 0.126 Uiso 0.442(11) 1 calc PR B 2
H83 H -0.9055 0.0288 -0.4190 0.126 Uiso 0.442(11) 1 calc PR B 2
C55 C -0.5273(4) -0.0240(2) -0.1344(2) 0.0336(9) Uani 1 1 d . . .
C56 C -0.5148(4) -0.0766(2) -0.0909(2) 0.0394(10) Uani 1 1 d . . .
H45 H -0.4400 -0.0945 -0.0905 0.059 Uiso 1 1 calc R . .
H46 H -0.5816 -0.1007 -0.1128 0.059 Uiso 1 1 calc R . .
H47 H -0.5149 -0.0682 -0.0415 0.059 Uiso 1 1 calc R . .
C57 C -0.4266(5) 0.0150(2) -0.0982(3) 0.0449(12) Uani 1 1 d . . .
H48 H -0.4343 0.0484 -0.1264 0.067 Uiso 1 1 calc R . .
H49 H -0.3498 -0.0020 -0.0953 0.067 Uiso 1 1 calc R . .
H50 H -0.4312 0.0236 -0.0497 0.067 Uiso 1 1 calc R . .
C58 C -0.6418(5) 0.0030(3) -0.1295(3) 0.0517(14) Uani 1 1 d . . .
H51 H -0.6386 0.0084 -0.0789 0.078 Uiso 1 1 calc R . .
H52 H -0.7097 -0.0202 -0.1524 0.078 Uiso 1 1 calc R . .
H53 H -0.6507 0.0381 -0.1540 0.078 Uiso 1 1 calc R . .
Sb1 Sb -0.41587(3) -0.263461(14) -0.112910(19) 0.04175(12) Uani 1 1 d . . .
F1 F -0.2929(3) -0.21579(14) -0.1235(2) 0.0563(9) Uani 1 1 d . C .
F2 F -0.5365(5) -0.3090(2) -0.1054(3) 0.0965(18) Uani 1 1 d . C .
F3 F -0.3164(5) -0.2852(2) -0.0248(3) 0.0905(15) Uani 1 1 d . C .
F4 F -0.4724(4) -0.20842(17) -0.0670(3) 0.0767(12) Uani 1 1 d . C .
F5 F -0.5060(4) -0.2385(3) -0.2013(2) 0.1006(19) Uani 1 1 d . C .
F6A F -0.3331(10) -0.3196(3) -0.1457(6) 0.057(3) Uiso 0.53(3) 1 d P C 1
F6B F -0.3747(13) -0.3124(4) -0.1742(8) 0.065(4) Uiso 0.47(3) 1 d P C 2

loop_
_atom_site_aniso_label
_atom_site_aniso_U_11
_atom_site_aniso_U_22
_atom_site_aniso_U_33
_atom_site_aniso_U_23
_atom_site_aniso_U_13
_atom_site_aniso_U_12
Cu1 0.0225(2) 0.0289(3) 0.0270(2) 0.00677(19) -0.00012(17) -0.00074(17)
P1 0.0207(4) 0.0281(5) 0.0257(4) 0.0066(4) 0.0013(3) -0.0013(3)
P2 0.0208(4) 0.0276(5) 0.0257(4) 0.0055(4) 0.0016(3) 0.0001(3)
N1 0.0209(13) 0.0232(16) 0.0251(14) 0.0023(12) 0.0022(11) -0.0001(11)
C1 0.0213(15) 0.0253(19) 0.0250(16) 0.0015(14) 0.0042(13) 0.0019(13)
C2 0.0251(17) 0.028(2) 0.0298(18) 0.0016(15) 0.0023(14) 0.0004(14)
C3 0.0293(19) 0.024(2) 0.039(2) 0.0017(16) 0.0044(16) -0.0071(15)
C4 0.0307(19) 0.026(2) 0.035(2) 0.0057(16) 0.0050(16) -0.0005(15)
C5 0.0246(16) 0.027(2) 0.0219(15) 0.0018(14) 0.0053(13) 0.0029(14)
C6 0.0231(16) 0.0228(19) 0.0237(16) 0.0026(14) 0.0013(13) 0.0001(13)
C7 0.0201(15) 0.026(2) 0.0280(17) 0.0012(15) -0.0006(13) -0.0008(13)
C8 0.0234(17) 0.040(3) 0.0277(18) -0.0004(17) 0.0004(14) -0.0013(16)
C9 0.031(2) 0.043(3) 0.032(2) 0.0123(19) -0.0042(16) -0.0010(18)
C10 0.0253(19) 0.038(3) 0.047(3) 0.005(2) -0.0045(17) 0.0012(17)
C11 0.0217(18) 0.045(3) 0.046(2) -0.002(2) 0.0026(17) 0.0021(17)
C12 0.0250(18) 0.032(2) 0.037(2) 0.0012(17) 0.0052(15) -0.0006(15)
C13 0.0250(16) 0.025(2) 0.0226(16) 0.0027(14) 0.0027(13) 0.0024(14)
C14 0.034(2) 0.028(2) 0.0291(18) 0.0057(16) 0.0051(15) -0.0007(16)
C15 0.038(2) 0.051(3) 0.040(2) 0.016(2) 0.0131(19) 0.006(2)
C16 0.057(3) 0.078(5) 0.045(3) 0.027(3) 0.016(3) -0.005(3)
C17 0.066(4) 0.060(4) 0.053(3) 0.031(3) 0.005(3) -0.008(3)
C18 0.048(3) 0.041(3) 0.054(3) 0.024(2) 0.000(2) 0.003(2)
C19 0.038(2) 0.031(2) 0.036(2) 0.0123(18) 0.0039(17) 0.0021(17)
C20 0.0221(15) 0.0243(19) 0.0270(17) 0.0032(14) 0.0022(13) -0.0034(13)
C21 0.0259(17) 0.024(2) 0.0294(18) 0.0038(15) 0.0065(14) -0.0021(14)
C22 0.034(2) 0.031(2) 0.0274(18) 0.0065(16) 0.0071(15) 0.0039(16)
C23 0.038(2) 0.031(2) 0.031(2) 0.0092(17) 0.0083(16) 0.0086(17)
C24 0.039(2) 0.027(2) 0.0302(19) 0.0032(16) 0.0092(16) 0.0063(17)
C25 0.0254(17) 0.027(2) 0.0291(18) 0.0025(15) 0.0043(14) -0.0033(14)
C26 0.0265(17) 0.025(2) 0.036(2) 0.0043(16) 0.0107(15) 0.0022(14)
C27 0.039(2) 0.025(2) 0.046(2) 0.0000(18) 0.0138(19) 0.0015(17)
C28 0.0233(18) 0.048(3) 0.040(2) 0.003(2) 0.0064(16) 0.0020(17)
C29 0.047(3) 0.035(3) 0.039(2) 0.0055(19) 0.021(2) 0.005(2)
C30 0.049(3) 0.051(3) 0.033(2) 0.014(2) 0.010(2) 0.020(2)
C31 0.088(5) 0.050(4) 0.047(3) 0.021(3) 0.005(3) -0.003(3)
C32 0.039(3) 0.074(4) 0.042(3) 0.018(3) -0.001(2) -0.002(3)
C34 0.036(2) 0.031(2) 0.0292(19) -0.0034(16) 0.0065(16) -0.0042(17)
C35 0.057(3) 0.039(3) 0.043(3) -0.008(2) 0.008(2) -0.007(2)
C36 0.042(2) 0.044(3) 0.040(2) -0.004(2) 0.015(2) 0.005(2)
C37 0.052(3) 0.046(3) 0.0251(19) -0.0044(19) 0.0047(19) 0.004(2)
C38 0.0220(15) 0.0237(19) 0.0270(17) 0.0021(14) 0.0032(13) 0.0005(13)
C39 0.0284(18) 0.031(2) 0.0211(16) -0.0006(14) 0.0029(13) -0.0013(15)
C40 0.034(2) 0.038(2) 0.0248(17) 0.0012(17) 0.0028(15) 0.0044(17)
C41 0.0279(18) 0.030(2) 0.0332(19) 0.0048(17) -0.0016(15) 0.0003(15)
C42 0.0223(17) 0.030(2) 0.037(2) 0.0002(17) 0.0006(15) 0.0057(15)
C43 0.0231(16) 0.026(2) 0.0294(18) -0.0027(15) 0.0000(14) -0.0007(14)
C44 0.037(2) 0.033(2) 0.033(2) -0.0044(17) 0.0085(17) 0.0036(17)
C45 0.063(4) 0.049(3) 0.046(3) -0.008(2) 0.006(3) 0.027(3)
C46 0.066(4) 0.061(4) 0.054(3) -0.001(3) 0.032(3) 0.010(3)
C47 0.054(3) 0.046(3) 0.070(4) -0.027(3) 0.016(3) -0.003(3)
C55 0.032(2) 0.035(2) 0.0311(19) -0.0062(17) 0.0046(16) -0.0007(17)
C56 0.040(2) 0.052(3) 0.0278(19) -0.0006(19) 0.0111(17) -0.003(2)
C57 0.049(3) 0.048(3) 0.036(2) -0.018(2) 0.010(2) -0.012(2)
C58 0.041(3) 0.070(4) 0.044(3) -0.011(3) 0.011(2) 0.016(3)
Sb1 0.03876(18) 0.0372(2) 0.0474(2) -0.01035(14) 0.00886(14) -0.01095(13)
F1 0.0437(17) 0.0466(19) 0.067(2) 0.0097(16) -0.0038(15) -0.0178(14)
F2 0.088(3) 0.098(4) 0.125(4) -0.032(3) 0.064(3) -0.053(3)
F3 0.083(3) 0.098(4) 0.087(3) 0.050(3) 0.018(3) 0.020(3)
F4 0.094(3) 0.059(2) 0.079(3) -0.016(2) 0.027(2) 0.020(2)
F5 0.048(2) 0.186(6) 0.055(2) 0.010(3) -0.0089(19) -0.026(3)

loop_
_atom_type_symbol
_atom_type_description
_atom_type_scat_dispersion_real
_atom_type_scat_dispersion_imag
_atom_type_scat_source
C C 0.0033 0.0016 'International Tables Vol C Tables 4.2.6.8 and 6.1.1.4'
H H 0.0000 0.0000 'International Tables Vol C Tables 4.2.6.8 and 6.1.1.4'
Cu Cu 0.3201 1.2651 'International Tables Vol C Tables 4.2.6.8 and 6.1.1.4'
F F 0.0171 0.0103 'International Tables Vol C Tables 4.2.6.8 and 6.1.1.4'
N N 0.0061 0.0033 'International Tables Vol C Tables 4.2.6.8 and 6.1.1.4'
P P 0.1023 0.0942 'International Tables Vol C Tables 4.2.6.8 and 6.1.1.4'
Sb Sb -0.5866 1.5461 'International Tables Vol C Tables 4.2.6.8 and 6.1.1.4'

loop_
_geom_angle_atom_site_label_1
_geom_angle_atom_site_label_2
_geom_angle_atom_site_label_3
_geom_angle
_geom_angle_site_symmetry_1
_geom_angle_site_symmetry_3
_geom_angle_publ_flag
N1 Cu1 F1 146.05(15) . . ?
N1 Cu1 P2 82.32(9) . . ?
F1 Cu1 P2 101.99(10) . . ?
N1 Cu1 P1 82.98(9) . . ?
F1 Cu1 P1 100.63(10) . . ?
P2 Cu1 P1 156.25(5) . . ?
C6 P1 C20 107.65(18) . . ?
C6 P1 Cu1 102.85(13) . . ?
C20 P1 Cu1 142.20(13) . . ?
C13 P2 C38 109.12(18) . . ?
C13 P2 Cu1 104.14(13) . . ?
C38 P2 Cu1 144.63(14) . . ?
C5 N1 C1 119.4(3) . . ?
C5 N1 Cu1 118.0(2) . . ?
C1 N1 Cu1 117.5(3) . . ?
N1 C1 C2 121.7(4) . . ?
N1 C1 C6 118.3(3) . . ?
C2 C1 C6 119.9(3) . . ?
C3 C2 C1 118.5(4) . . ?
C3 C2 H1 120.8 . . ?
C1 C2 H1 120.8 . . ?
C4 C3 C2 119.7(4) . . ?
C4 C3 H2 120.2 . . ?
C2 C3 H2 120.2 . . ?
C3 C4 C5 119.5(4) . . ?
C3 C4 H3 120.2 . . ?
C5 C4 H3 120.2 . . ?
N1 C5 C4 120.9(3) . . ?
N1 C5 C13 118.5(3) . . ?
C4 C5 C13 120.4(4) . . ?
C7 C6 C1 118.7(3) . . ?
C7 C6 P1 128.0(3) . . ?
C1 C6 P1 113.2(3) . . ?
C8 C7 C12 118.5(4) . . ?
C8 C7 C6 122.3(4) . . ?
C12 C7 C6 119.2(4) . . ?
C9 C8 C7 120.6(4) . . ?
C9 C8 H4 119.7 . . ?
C7 C8 H4 119.7 . . ?
C10 C9 C8 120.4(4) . . ?
C10 C9 H5 119.8 . . ?
C8 C9 H5 119.8 . . ?
C9 C10 C11 119.5(4) . . ?
C9 C10 H6 120.2 . . ?
C11 C10 H6 120.2 . . ?
C12 C11 C10 119.9(5) . . ?
C12 C11 H7 120.1 . . ?
C10 C11 H7 120.1 . . ?
C11 C12 C7 121.1(4) . . ?
C11 C12 H8 119.5 . . ?
C7 C12 H8 119.5 . . ?
C5 C13 C14 118.7(4) . . ?
C5 C13 P2 113.3(3) . . ?
C14 C13 P2 127.9(3) . . ?
C19 C14 C15 118.6(4) . . ?
C19 C14 C13 122.4(4) . . ?
C15 C14 C13 119.0(4) . . ?
C14 C15 C16 119.8(5) . . ?
C14 C15 H9 120.1 . . ?
C16 C15 H9 120.1 . . ?
C17 C16 C15 120.9(6) . . ?
C17 C16 H10 119.6 . . ?
C15 C16 H10 119.6 . . ?
C18 C17 C16 120.2(5) . . ?
C18 C17 H11 119.9 . . ?
C16 C17 H11 119.9 . . ?
C17 C18 C19 120.5(5) . . ?
C17 C18 H12 119.7 . . ?
C19 C18 H12 119.7 . . ?
C14 C19 C18 120.0(5) . . ?
C14 C19 H13 120.0 . . ?
C18 C19 H13 120.0 . . ?
C25 C20 C21 119.9(4) . . ?
C25 C20 P1 121.7(3) . . ?
C21 C20 P1 117.7(3) . . ?
C22 C21 C20 117.7(4) . . ?
C22 C21 C26 118.1(4) . . ?
C20 C21 C26 124.2(4) . . ?
C21 C22 C23 123.0(4) . . ?
C21 C22 H14 118.5 . . ?
C23 C22 H14 118.5 . . ?
C24 C23 C22 117.2(4) . . ?
C24 C23 C30 122.3(4) . . ?
C22 C23 C30 120.5(4) . . ?
C23 C24 C25 123.7(4) . . ?
C23 C24 H15 118.2 . . ?
C25 C24 H15 118.2 . . ?
C24 C25 C20 117.2(4) . . ?
C24 C25 C34 113.6(4) . . ?
C20 C25 C34 129.1(4) . . ?
C27 C26 C29 105.6(4) . . ?
C27 C26 C28 110.8(4) . . ?
C29 C26 C28 106.4(4) . . ?
C27 C26 C21 110.9(3) . . ?
C29 C26 C21 112.1(4) . . ?
C28 C26 C21 110.8(4) . . ?
C26 C27 H18 109.5 . . ?
C26 C27 H19 109.5 . . ?
H18 C27 H19 109.5 . . ?
C26 C27 H20 109.5 . . ?
H18 C27 H20 109.5 . . ?
H19 C27 H20 109.5 . . ?
C26 C28 H21 109.5 . . ?
C26 C28 H22 109.5 . . ?
H21 C28 H22 109.5 . . ?
C26 C28 H23 109.5 . . ?
H21 C28 H23 109.5 . . ?
H22 C28 H23 109.5 . . ?
C26 C29 H24 109.5 . . ?
C26 C29 H25 109.5 . . ?
H24 C29 H25 109.5 . . ?
C26 C29 H26 109.5 . . ?
H24 C29 H26 109.5 . . ?
H25 C29 H26 109.5 . . ?
C31 C30 C23 109.5(5) . . ?
C31 C30 C33B 103.2(8) . . ?
C23 C30 C33B 112.7(5) . . ?
C31 C30 C32 108.1(5) . . ?
C23 C30 C32 108.4(4) . . ?
C33B C30 C32 114.6(7) . . ?
C31 C30 C33A 123.1(9) . . ?
C23 C30 C33A 111.3(6) . . ?
C33B C30 C33A 23.5(6) . . ?
C32 C30 C33A 94.6(8) . . ?
C30 C31 H54 109.5 . . ?
C30 C31 H55 109.5 . . ?
H54 C31 H55 109.5 . . ?
C30 C31 H56 109.5 . . ?
H54 C31 H56 109.5 . . ?
H55 C31 H56 109.5 . . ?
C30 C32 H57 109.5 . . ?
C30 C32 H58 109.5 . . ?
H57 C32 H58 109.5 . . ?
C30 C32 H59 109.5 . . ?
H57 C32 H59 109.5 . . ?
H58 C32 H59 109.5 . . ?
C30 C33A H60 109.5 . . ?
C30 C33A H61 109.5 . . ?
C30 C33A H62 109.5 . . ?
C30 C33B H63 109.5 . . ?
C30 C33B H64 109.5 . . ?
C30 C33B H65 109.5 . . ?
C35 C34 C36 110.0(4) . . ?
C35 C34 C37 106.1(4) . . ?
C36 C34 C37 106.4(4) . . ?
C35 C34 C25 106.4(4) . . ?
C36 C34 C25 111.0(4) . . ?
C37 C34 C25 116.7(4) . . ?
C34 C35 H27 109.5 . . ?
C34 C35 H28 109.5 . . ?
H27 C35 H28 109.5 . . ?
C34 C35 H29 109.5 . . ?
H27 C35 H29 109.5 . . ?
H28 C35 H29 109.5 . . ?
C34 C36 H30 109.5 . . ?
C34 C36 H31 109.5 . . ?
H30 C36 H31 109.5 . . ?
C34 C36 H32 109.5 . . ?
H30 C36 H32 109.5 . . ?
H31 C36 H32 109.5 . . ?
C34 C37 H33 109.5 . . ?
C34 C37 H34 109.5 . . ?
H33 C37 H34 109.5 . . ?
C34 C37 H35 109.5 . . ?
H33 C37 H35 109.5 . . ?
H34 C37 H35 109.5 . . ?
C39 C38 C43 120.5(3) . . ?
C39 C38 P2 122.7(3) . . ?
C43 C38 P2 116.2(3) . . ?
C40 C39 C38 117.4(4) . . ?
C40 C39 C44 114.5(4) . . ?
C38 C39 C44 128.1(4) . . ?
C41 C40 C39 123.2(4) . . ?
C41 C40 H16 118.4 . . ?
C39 C40 H16 118.4 . . ?
C42 C41 C40 117.6(4) . . ?
C42 C41 C48 121.2(4) . . ?
C40 C41 C48 121.2(4) . . ?
C41 C42 C43 123.5(4) . . ?
C41 C42 H17 118.2 . . ?
C43 C42 H17 118.2 . . ?
C42 C43 C38 117.0(4) . . ?
C42 C43 C55 118.5(4) . . ?
C38 C43 C55 124.5(4) . . ?
C45 C44 C46 107.5(5) . . ?
C45 C44 C47 106.8(5) . . ?
C46 C44 C47 109.5(5) . . ?
C45 C44 C39 116.1(4) . . ?
C46 C44 C39 110.4(4) . . ?
C47 C44 C39 106.4(4) . . ?
C44 C45 H36 109.5 . . ?
C44 C45 H37 109.5 . . ?
H36 C45 H37 109.5 . . ?
C44 C45 H38 109.5 . . ?
H36 C45 H38 109.5 . . ?
H37 C45 H38 109.5 . . ?
C44 C46 H39 109.5 . . ?
C44 C46 H40 109.5 . . ?
H39 C46 H40 109.5 . . ?
C44 C46 H41 109.5 . . ?
H39 C46 H41 109.5 . . ?
H40 C46 H41 109.5 . . ?
C44 C47 H42 109.5 . . ?
C44 C47 H43 109.5 . . ?
H42 C47 H43 109.5 . . ?
C44 C47 H44 109.5 . . ?
H42 C47 H44 109.5 . . ?
H43 C47 H44 109.5 . . ?
C54 C48 C51 133.4(11) . . ?
C54 C48 C50 68.0(10) . . ?
C51 C48 C50 112.4(8) . . ?
C54 C48 C41 113.1(10) . . ?
C51 C48 C41 110.6(6) . . ?
C50 C48 C41 107.9(6) . . ?
C54 C48 C53 114.7(12) . . ?
C51 C48 C53 36.5(8) . . ?
C50 C48 C53 142.4(10) . . ?
C41 C48 C53 104.8(8) . . ?
C54 C48 C52 110.0(11) . . ?
C51 C48 C52 65.4(8) . . ?
C50 C48 C52 49.1(8) . . ?
C41 C48 C52 112.5(7) . . ?
C53 C48 C52 101.0(11) . . ?
C54 C48 C49 39.3(9) . . ?
C51 C48 C49 108.2(7) . . ?
C50 C48 C49 105.6(7) . . ?
C41 C48 C49 112.1(6) . . ?
C53 C48 C49 78.2(9) . . ?
C52 C48 C49 133.9(8) . . ?
C48 C49 H66 109.5 . . ?
C48 C49 H67 109.5 . . ?
C48 C49 H68 109.5 . . ?
C48 C50 H69 109.5 . . ?
C48 C50 H70 109.5 . . ?
C48 C50 H71 109.5 . . ?
C48 C51 H72 109.5 . . ?
C48 C51 H73 109.5 . . ?
C48 C51 H74 109.5 . . ?
C48 C52 H75 109.5 . . ?
C48 C52 H76 109.5 . . ?
H75 C52 H76 109.5 . . ?
C48 C52 H77 109.5 . . ?
H75 C52 H77 109.5 . . ?
H76 C52 H77 109.5 . . ?
C48 C53 H78 109.5 . . ?
C48 C53 H79 109.5 . . ?
H78 C53 H79 109.5 . . ?
C48 C53 H80 109.5 . . ?
H78 C53 H80 109.5 . . ?
H79 C53 H80 109.5 . . ?
C48 C54 H81 109.5 . . ?
C48 C54 H82 109.5 . . ?
H81 C54 H82 109.5 . . ?
C48 C54 H83 109.5 . . ?
H81 C54 H83 109.5 . . ?
H82 C54 H83 109.5 . . ?
C58 C55 C57 106.0(4) . . ?
C58 C55 C56 106.6(4) . . ?
C57 C55 C56 109.7(4) . . ?
C58 C55 C43 111.1(4) . . ?
C57 C55 C43 111.6(4) . . ?
C56 C55 C43 111.6(4) . . ?
C55 C56 H45 109.5 . . ?
C55 C56 H46 109.5 . . ?
H45 C56 H46 109.5 . . ?
C55 C56 H47 109.5 . . ?
H45 C56 H47 109.5 . . ?
H46 C56 H47 109.5 . . ?
C55 C57 H48 109.5 . . ?
C55 C57 H49 109.5 . . ?
H48 C57 H49 109.5 . . ?
C55 C57 H50 109.5 . . ?
H48 C57 H50 109.5 . . ?
H49 C57 H50 109.5 . . ?
C55 C58 H51 109.5 . . ?
C55 C58 H52 109.5 . . ?
H51 C58 H52 109.5 . . ?
C55 C58 H53 109.5 . . ?
H51 C58 H53 109.5 . . ?
H52 C58 H53 109.5 . . ?
F2 Sb1 F4 91.4(2) . . ?
F2 Sb1 F5 91.4(3) . . ?
F4 Sb1 F5 90.8(3) . . ?
F2 Sb1 F6B 89.8(3) . . ?
F4 Sb1 F6B 169.5(5) . . ?
F5 Sb1 F6B 78.8(6) . . ?
F2 Sb1 F3 92.8(3) . . ?
F4 Sb1 F3 89.2(2) . . ?
F5 Sb1 F3 175.8(2) . . ?
F6B Sb1 F3 101.1(6) . . ?
F2 Sb1 F6A 93.2(3) . . ?
F4 Sb1 F6A 169.7(4) . . ?
F5 Sb1 F6A 98.3(4) . . ?
F6B Sb1 F6A 19.9(3) . . ?
F3 Sb1 F6A 81.4(4) . . ?
F2 Sb1 F1 178.4(2) . . ?
F4 Sb1 F1 89.0(2) . . ?
F5 Sb1 F1 87.01(19) . . ?
F6B Sb1 F1 89.6(3) . . ?
F3 Sb1 F1 88.8(2) . . ?
F6A Sb1 F1 86.7(3) . . ?
Sb1 F1 Cu1 143.9(2) . . ?

loop_
_geom_bond_atom_site_label_1
_geom_bond_atom_site_label_2
_geom_bond_distance
_geom_bond_site_symmetry_2
_geom_bond_publ_flag
Cu1 N1 2.107(3) . ?
Cu1 F1 2.189(3) . ?
Cu1 P2 2.2526(11) . ?
Cu1 P1 2.2612(11) . ?
P1 C6 1.708(4) . ?
P1 C20 1.818(4) . ?
P2 C13 1.699(4) . ?
P2 C38 1.825(4) . ?
N1 C5 1.355(5) . ?
N1 C1 1.360(4) . ?
C1 C2 1.397(6) . ?
C1 C6 1.486(5) . ?
C2 C3 1.391(6) . ?
C2 H1 0.9500 . ?
C3 C4 1.384(6) . ?
C3 H2 0.9500 . ?
C4 C5 1.399(6) . ?
C4 H3 0.9500 . ?
C5 C13 1.478(5) . ?
C6 C7 1.470(5) . ?
C7 C8 1.399(6) . ?
C7 C12 1.402(6) . ?
C8 C9 1.395(6) . ?
C8 H4 0.9500 . ?
C9 C10 1.392(7) . ?
C9 H5 0.9500 . ?
C10 C11 1.402(7) . ?
C10 H6 0.9500 . ?
C11 C12 1.388(6) . ?
C11 H7 0.9500 . ?
C12 H8 0.9500 . ?
C13 C14 1.482(6) . ?
C14 C19 1.399(6) . ?
C14 C15 1.400(6) . ?
C15 C16 1.401(7) . ?
C15 H9 0.9500 . ?
C16 C17 1.370(10) . ?
C16 H10 0.9500 . ?
C17 C18 1.361(9) . ?
C17 H11 0.9500 . ?
C18 C19 1.408(7) . ?
C18 H12 0.9500 . ?
C19 H13 0.9500 . ?
C20 C25 1.418(6) . ?
C20 C21 1.442(6) . ?
C21 C22 1.389(6) . ?
C21 C26 1.552(6) . ?
C22 C23 1.399(6) . ?
C22 H14 0.9500 . ?
C23 C24 1.381(6) . ?
C23 C30 1.529(6) . ?
C24 C25 1.405(6) . ?
C24 H15 0.9500 . ?
C25 C34 1.555(6) . ?
C26 C27 1.529(6) . ?
C26 C29 1.536(6) . ?
C26 C28 1.546(6) . ?
C27 H18 0.9800 . ?
C27 H19 0.9800 . ?
C27 H20 0.9800 . ?
C28 H21 0.9800 . ?
C28 H22 0.9800 . ?
C28 H23 0.9800 . ?
C29 H24 0.9800 . ?
C29 H25 0.9800 . ?
C29 H26 0.9800 . ?
C30 C31 1.522(9) . ?
C30 C33B 1.539(12) . ?
C30 C32 1.558(9) . ?
C30 C33A 1.580(15) . ?
C31 H54 0.9800 . ?
C31 H55 0.9800 . ?
C31 H56 0.9800 . ?
C32 H57 0.9800 . ?
C32 H58 0.9800 . ?
C32 H59 0.9800 . ?
C33A H60 0.9800 . ?
C33A H61 0.9800 . ?
C33A H62 0.9800 . ?
C33B H63 0.9800 . ?
C33B H64 0.9800 . ?
C33B H65 0.9800 . ?
C34 C35 1.542(7) . ?
C34 C36 1.545(7) . ?
C34 C37 1.550(7) . ?
C35 H27 0.9800 . ?
C35 H28 0.9800 . ?
C35 H29 0.9800 . ?
C36 H30 0.9800 . ?
C36 H31 0.9800 . ?
C36 H32 0.9800 . ?
C37 H33 0.9800 . ?
C37 H34 0.9800 . ?
C37 H35 0.9800 . ?
C38 C39 1.425(5) . ?
C38 C43 1.433(6) . ?
C39 C40 1.400(6) . ?
C39 C44 1.554(6) . ?
C40 C41 1.388(6) . ?
C40 H16 0.9500 . ?
C41 C42 1.384(6) . ?
C41 C48 1.537(7) . ?
C42 C43 1.399(5) . ?
C42 H17 0.9500 . ?
C43 C55 1.551(6) . ?
C44 C45 1.522(7) . ?
C44 C46 1.523(8) . ?
C44 C47 1.547(7) . ?
C45 H36 0.9800 . ?
C45 H37 0.9800 . ?
C45 H38 0.9800 . ?
C46 H39 0.9800 . ?
C46 H40 0.9800 . ?
C46 H41 0.9800 . ?
C47 H42 0.9800 . ?
C47 H43 0.9800 . ?
C47 H44 0.9800 . ?
C48 C54 1.43(2) . ?
C48 C51 1.495(13) . ?
C48 C50 1.533(14) . ?
C48 C53 1.57(2) . ?
C48 C52 1.583(17) . ?
C48 C49 1.590(13) . ?
C49 H66 0.9800 . ?
C49 H67 0.9800 . ?
C49 H68 0.9800 . ?
C50 H69 0.9800 . ?
C50 H70 0.9800 . ?
C50 H71 0.9800 . ?
C51 H72 0.9800 . ?
C51 H73 0.9800 . ?
C51 H74 0.9800 . ?
C52 H75 0.9800 . ?
C52 H76 0.9800 . ?
C52 H77 0.9800 . ?
C53 H78 0.9800 . ?
C53 H79 0.9800 . ?
C53 H80 0.9800 . ?
C54 H81 0.9800 . ?
C54 H82 0.9800 . ?
C54 H83 0.9800 . ?
C55 C58 1.525(7) . ?
C55 C57 1.533(6) . ?
C55 C56 1.534(7) . ?
C56 H45 0.9800 . ?
C56 H46 0.9800 . ?
C56 H47 0.9800 . ?
C57 H48 0.9800 . ?
C57 H49 0.9800 . ?
C57 H50 0.9800 . ?
C58 H51 0.9800 . ?
C58 H52 0.9800 . ?
C58 H53 0.9800 . ?
Sb1 F2 1.843(4) . ?
Sb1 F4 1.846(4) . ?
Sb1 F5 1.850(5) . ?
Sb1 F6B 1.851(10) . ?
Sb1 F3 1.859(5) . ?
Sb1 F6A 1.901(8) . ?
Sb1 F1 1.916(3) . ?

loop_
_geom_torsion_atom_site_label_1
_geom_torsion_atom_site_label_2
_geom_torsion_atom_site_label_3
_geom_torsion_atom_site_label_4
_geom_torsion
_geom_torsion_site_symmetry_1
_geom_torsion_site_symmetry_2
_geom_torsion_site_symmetry_3
_geom_torsion_site_symmetry_4
_geom_torsion_publ_flag
N1 Cu1 P1 C6 -10.19(17) . . . . ?
F1 Cu1 P1 C6 135.63(18) . . . . ?
P2 Cu1 P1 C6 -62.29(19) . . . . ?
N1 Cu1 P1 C20 -153.5(3) . . . . ?
F1 Cu1 P1 C20 -7.6(3) . . . . ?
P2 Cu1 P1 C20 154.4(2) . . . . ?
N1 Cu1 P2 C13 6.46(17) . . . . ?
F1 Cu1 P2 C13 -139.33(18) . . . . ?
P1 Cu1 P2 C13 58.67(19) . . . . ?
N1 Cu1 P2 C38 166.2(3) . . . . ?
F1 Cu1 P2 C38 20.5(3) . . . . ?
P1 Cu1 P2 C38 -141.5(2) . . . . ?
F1 Cu1 N1 C5 104.7(3) . . . . ?
P2 Cu1 N1 C5 4.6(3) . . . . ?
P1 Cu1 N1 C5 -156.7(3) . . . . ?
F1 Cu1 N1 C1 -100.5(3) . . . . ?
P2 Cu1 N1 C1 159.4(3) . . . . ?
P1 Cu1 N1 C1 -1.9(3) . . . . ?
C5 N1 C1 C2 -5.9(6) . . . . ?
Cu1 N1 C1 C2 -160.4(3) . . . . ?
C5 N1 C1 C6 171.1(3) . . . . ?
Cu1 N1 C1 C6 16.7(5) . . . . ?
N1 C1 C2 C3 3.3(6) . . . . ?
C6 C1 C2 C3 -173.7(4) . . . . ?
C1 C2 C3 C4 0.5(7) . . . . ?
C2 C3 C4 C5 -1.7(7) . . . . ?
C1 N1 C5 C4 4.7(6) . . . . ?
Cu1 N1 C5 C4 159.0(3) . . . . ?
C1 N1 C5 C13 -171.2(3) . . . . ?
Cu1 N1 C5 C13 -16.9(5) . . . . ?
C3 C4 C5 N1 -0.9(6) . . . . ?
C3 C4 C5 C13 174.9(4) . . . . ?
N1 C1 C6 C7 155.9(4) . . . . ?
C2 C1 C6 C7 -27.0(6) . . . . ?
N1 C1 C6 P1 -26.1(5) . . . . ?
C2 C1 C6 P1 151.0(3) . . . . ?
C20 P1 C6 C7 -3.7(4) . . . . ?
Cu1 P1 C6 C7 -161.0(3) . . . . ?
C20 P1 C6 C1 178.6(3) . . . . ?
Cu1 P1 C6 C1 21.2(3) . . . . ?
C1 C6 C7 C8 131.5(4) . . . . ?
P1 C6 C7 C8 -46.2(6) . . . . ?
C1 C6 C7 C12 -49.2(5) . . . . ?
P1 C6 C7 C12 133.2(4) . . . . ?
C12 C7 C8 C9 -1.3(7) . . . . ?
C6 C7 C8 C9 178.1(4) . . . . ?
C7 C8 C9 C10 -0.3(7) . . . . ?
C8 C9 C10 C11 0.7(8) . . . . ?
C9 C10 C11 C12 0.5(8) . . . . ?
C10 C11 C12 C7 -2.2(7) . . . . ?
C8 C7 C12 C11 2.5(7) . . . . ?
C6 C7 C12 C11 -176.8(4) . . . . ?
N1 C5 C13 C14 -161.3(4) . . . . ?
C4 C5 C13 C14 22.8(6) . . . . ?
N1 C5 C13 P2 22.6(5) . . . . ?
C4 C5 C13 P2 -153.4(3) . . . . ?
C38 P2 C13 C5 175.8(3) . . . . ?
Cu1 P2 C13 C5 -16.4(3) . . . . ?
C38 P2 C13 C14 0.1(4) . . . . ?
Cu1 P2 C13 C14 167.9(4) . . . . ?
C5 C13 C14 C19 -130.0(5) . . . . ?
P2 C13 C14 C19 45.5(6) . . . . ?
C5 C13 C14 C15 51.4(6) . . . . ?
P2 C13 C14 C15 -133.0(4) . . . . ?
C19 C14 C15 C16 0.7(8) . . . . ?
C13 C14 C15 C16 179.3(5) . . . . ?
C14 C15 C16 C17 0.2(10) . . . . ?
C15 C16 C17 C18 -0.3(11) . . . . ?
C16 C17 C18 C19 -0.4(10) . . . . ?
C15 C14 C19 C18 -1.4(7) . . . . ?
C13 C14 C19 C18 -180.0(5) . . . . ?
C17 C18 C19 C14 1.3(9) . . . . ?
C6 P1 C20 C25 -62.0(4) . . . . ?
Cu1 P1 C20 C25 80.3(4) . . . . ?
C6 P1 C20 C21 108.4(3) . . . . ?
Cu1 P1 C20 C21 -109.4(3) . . . . ?
C25 C20 C21 C22 11.6(6) . . . . ?
P1 C20 C21 C22 -159.0(3) . . . . ?
C25 C20 C21 C26 -170.1(4) . . . . ?
P1 C20 C21 C26 19.4(5) . . . . ?
C20 C21 C22 C23 -2.2(7) . . . . ?
C26 C21 C22 C23 179.3(4) . . . . ?
C21 C22 C23 C24 -6.7(7) . . . . ?
C21 C22 C23 C30 174.1(5) . . . . ?
C22 C23 C24 C25 6.6(7) . . . . ?
C30 C23 C24 C25 -174.2(5) . . . . ?
C23 C24 C25 C20 2.4(7) . . . . ?
C23 C24 C25 C34 -173.6(4) . . . . ?
C21 C20 C25 C24 -11.6(6) . . . . ?
P1 C20 C25 C24 158.5(3) . . . . ?
C21 C20 C25 C34 163.7(4) . . . . ?
P1 C20 C25 C34 -26.2(6) . . . . ?
C22 C21 C26 C27 105.2(5) . . . . ?
C20 C21 C26 C27 -73.2(5) . . . . ?
C22 C21 C26 C29 -12.5(6) . . . . ?
C20 C21 C26 C29 169.1(4) . . . . ?
C22 C21 C26 C28 -131.3(4) . . . . ?
C20 C21 C26 C28 50.3(5) . . . . ?
C24 C23 C30 C31 -117.7(6) . . . . ?
C22 C23 C30 C31 61.5(7) . . . . ?
C24 C23 C30 C33B -3.4(10) . . . . ?
C22 C23 C30 C33B 175.7(8) . . . . ?
C24 C23 C30 C32 124.6(5) . . . . ?
C22 C23 C30 C32 -56.3(6) . . . . ?
C24 C23 C30 C33A 21.8(11) . . . . ?
C22 C23 C30 C33A -159.0(9) . . . . ?
C24 C25 C34 C35 66.7(5) . . . . ?
C20 C25 C34 C35 -108.7(5) . . . . ?
C24 C25 C34 C36 -53.0(5) . . . . ?
C20 C25 C34 C36 131.6(5) . . . . ?
C24 C25 C34 C37 -175.1(4) . . . . ?
C20 C25 C34 C37 9.5(6) . . . . ?
C13 P2 C38 C39 69.4(4) . . . . ?
Cu1 P2 C38 C39 -89.8(4) . . . . ?
C13 P2 C38 C43 -101.5(3) . . . . ?
Cu1 P2 C38 C43 99.2(4) . . . . ?
C43 C38 C39 C40 9.2(6) . . . . ?
P2 C38 C39 C40 -161.4(3) . . . . ?
C43 C38 C39 C44 -168.1(4) . . . . ?
P2 C38 C39 C44 21.4(6) . . . . ?
C38 C39 C40 C41 -2.5(7) . . . . ?
C44 C39 C40 C41 175.2(4) . . . . ?
C39 C40 C41 C42 -4.0(7) . . . . ?
C39 C40 C41 C48 175.8(4) . . . . ?
C40 C41 C42 C43 3.9(7) . . . . ?
C48 C41 C42 C43 -175.9(4) . . . . ?
C41 C42 C43 C38 2.6(7) . . . . ?
C41 C42 C43 C55 -176.6(4) . . . . ?
C39 C38 C43 C42 -9.3(6) . . . . ?
P2 C38 C43 C42 161.9(3) . . . . ?
C39 C38 C43 C55 169.9(4) . . . . ?
P2 C38 C43 C55 -18.9(5) . . . . ?
C40 C39 C44 C45 -178.5(5) . . . . ?
C38 C39 C44 C45 -1.2(7) . . . . ?
C40 C39 C44 C46 58.9(6) . . . . ?
C38 C39 C44 C46 -123.8(5) . . . . ?
C40 C39 C44 C47 -59.9(6) . . . . ?
C38 C39 C44 C47 117.5(5) . . . . ?
C42 C41 C48 C54 -45.3(12) . . . . ?
C40 C41 C48 C54 134.9(11) . . . . ?
C42 C41 C48 C51 118.3(7) . . . . ?
C40 C41 C48 C51 -61.5(8) . . . . ?
C42 C41 C48 C50 -118.4(7) . . . . ?
C40 C41 C48 C50 61.8(7) . . . . ?
C42 C41 C48 C53 80.4(10) . . . . ?
C40 C41 C48 C53 -99.4(9) . . . . ?
C42 C41 C48 C52 -170.7(8) . . . . ?
C40 C41 C48 C52 9.5(9) . . . . ?
C42 C41 C48 C49 -2.6(8) . . . . ?
C40 C41 C48 C49 177.6(6) . . . . ?
C42 C43 C55 C58 10.2(6) . . . . ?
C38 C43 C55 C58 -168.9(4) . . . . ?
C42 C43 C55 C57 -107.8(5) . . . . ?
C38 C43 C55 C57 73.0(6) . . . . ?
C42 C43 C55 C56 129.0(4) . . . . ?
C38 C43 C55 C56 -50.1(6) . . . . ?
F2 Sb1 F1 Cu1 117(7) . . . . ?
F4 Sb1 F1 Cu1 15.3(3) . . . . ?
F5 Sb1 F1 Cu1 106.2(4) . . . . ?
F6B Sb1 F1 Cu1 -175.0(6) . . . . ?
F3 Sb1 F1 Cu1 -73.9(3) . . . . ?
F6A Sb1 F1 Cu1 -155.3(5) . . . . ?
N1 Cu1 F1 Sb1 172.7(2) . . . . ?
P2 Cu1 F1 Sb1 -93.3(3) . . . . ?
P1 Cu1 F1 Sb1 79.4(3) . . . . ?
